data_2206066
loop_
_publ_author_name
'Hong-Mei Han'
'Cheng-Rong Lu'
'Yong Zhang'
'De-Chun Zhang'

_publ_section_title
;
 3-Acetyl-7-methoxycoumarin
;
_journal_issue 6
_journal_name_full 'Acta Crystallographica Section E'
_journal_page_first o1864
_journal_page_last o1866
_journal_paper_doi 10.1107/S1600536805014091
_journal_volume 61
_journal_year 2005
_chemical_formula_iupac 'C12 H10 O4'
_chemical_formula_moiety 'C12 H10 O4'
_chemical_formula_sum 'C12 H10 O4'
_chemical_formula_weight 218.20
_chemical_melting_point 437
_chemical_name_common
;
3-acetyl-7-methoxycoumarin
;
_chemical_name_systematic
;
3-acetyl-7-methoxy-2H-1-benzopyran-2-one
;
_space_group_IT_number 2
_symmetry_cell_setting triclinic
_symmetry_space_group_name_Hall '-P 1'
_symmetry_space_group_name_H-M 'P -1'
_atom_sites_solution_hydrogens geom
_atom_sites_solution_primary direct
_atom_sites_solution_secondary difmap
_audit_creation_method SHELXL-97
_cell_angle_alpha 80.247(13)
_cell_angle_beta 69.517(10)
_cell_angle_gamma 72.896(11)
_cell_formula_units_Z 2
_cell_length_a 7.1501(6)
_cell_length_b 8.0640(8)
_cell_length_c 9.6850(10)
_cell_measurement_reflns_used 1600
_cell_measurement_temperature 193(2)
_cell_measurement_theta_max 25.3
_cell_measurement_theta_min 3.1
_cell_volume 498.60(9)
_computing_cell_refinement CrystalClear
_computing_data_collection 'CrystalClear (Rigaku, 1999; Pflugrath, 1999)'
_computing_data_reduction 'CrystalStructure (Rigaku/MSC, 2000)'
_computing_molecular_graphics 'ORTEP-3 for Windows (Farrugia, 1997)'
_computing_publication_material CrystalStructure
_computing_structure_refinement 'SHELXL97 (Sheldrick, 1997)'
_computing_structure_solution 'SHELXS97 (Sheldrick, 1997)'
_diffrn_ambient_temperature 193(2)
_diffrn_detector_area_resol_mean 7.31
_diffrn_measured_fraction_theta_full 0.993
_diffrn_measured_fraction_theta_max 0.993
_diffrn_measurement_device_type 'Rigaku Mercury'
_diffrn_measurement_method \w
_diffrn_radiation_monochromator graphite
_diffrn_radiation_source 'fine-focus sealed tube'
_diffrn_radiation_type MoK\a
_diffrn_radiation_wavelength 0.71070
_diffrn_reflns_av_R_equivalents 0.0179
_diffrn_reflns_av_sigmaI/netI 0.0213
_diffrn_reflns_limit_h_max 8
_diffrn_reflns_limit_h_min -8
_diffrn_reflns_limit_k_max 9
_diffrn_reflns_limit_k_min -9
_diffrn_reflns_limit_l_max 11
_diffrn_reflns_limit_l_min -11
_diffrn_reflns_number 4889
_diffrn_reflns_theta_full 25.35
_diffrn_reflns_theta_max 25.35
_diffrn_reflns_theta_min 3.14
_diffrn_standards_number 0
_exptl_absorpt_coefficient_mu 0.110
_exptl_absorpt_correction_T_max 0.9891
_exptl_absorpt_correction_T_min 0.9359
_exptl_absorpt_correction_type multi-scan
_exptl_absorpt_process_details '(Jacobson, 1998)'
_exptl_crystal_colour 'light yellow'
_exptl_crystal_density_diffrn 1.453
_exptl_crystal_density_method 'not measured'
_exptl_crystal_description block
_exptl_crystal_F_000 228
_exptl_crystal_size_max 0.61
_exptl_crystal_size_mid 0.20
_exptl_crystal_size_min 0.10
_refine_diff_density_max 0.266
_refine_diff_density_min -0.217
_refine_ls_extinction_method none
_refine_ls_goodness_of_fit_ref 1.069
_refine_ls_hydrogen_treatment constr
_refine_ls_matrix_type full
_refine_ls_number_parameters 148
_refine_ls_number_reflns 1810
_refine_ls_number_restraints 0
_refine_ls_restrained_S_all 1.069
_refine_ls_R_factor_all 0.0535
_refine_ls_R_factor_gt 0.0429
_refine_ls_shift/su_max 0.000
_refine_ls_shift/su_mean 0.000
_refine_ls_structure_factor_coef Fsqd
_refine_ls_weighting_details 'w = 1/[\s^2^(Fo^2^)+(0.0649P)^2^+0.0595P] where P = (Fo^2^+2Fc^2^)/3'
_refine_ls_weighting_scheme calc
_refine_ls_wR_factor_gt 0.1107
_refine_ls_wR_factor_ref 0.1180
_reflns_number_gt 1465
_reflns_number_total 1810
_reflns_threshold_expression I>2\s(I)
_cod_data_source_file sj6081.cif
_cod_data_source_block I
_cod_original_sg_symbol_Hall '-p 1'
_cod_database_code 2206066
_cod_database_fobs_code 2206066

loop_
_symmetry_equiv_pos_as_xyz
'x, y, z'
'-x, -y, -z'

loop_
_atom_site_label
_atom_site_fract_x
_atom_site_fract_y
_atom_site_fract_z
_atom_site_U_iso_or_equiv
_atom_site_adp_type
_atom_site_calc_flag
_atom_site_refinement_flags
_atom_site_occupancy
_atom_site_type_symbol
O1 0.68875(15) 1.14036(12) 0.39689(10) 0.0304(3) Uani d . 1 O
O2 0.9504(2) 0.53708(14) 0.31940(13) 0.0561(4) Uani d . 1 O
O3 0.55725(17) 1.35242(13) 0.86015(11) 0.0396(3) Uani d . 1 O
O4 0.74037(16) 1.05792(13) 0.17913(11) 0.0385(3) Uani d . 1 O
C1 0.7576(2) 1.01039(18) 0.29960(15) 0.0283(3) Uani d . 1 C
C2 0.8383(2) 0.83400(17) 0.35612(16) 0.0276(3) Uani d . 1 C
C3 0.8433(2) 0.80464(17) 0.49713(15) 0.0285(3) Uani d . 1 C
H3 0.8966 0.6893 0.5325 0.034 Uiso calc R 1 H
C4 0.7716(2) 0.94054(17) 0.59379(15) 0.0263(3) Uani d . 1 C
C5 0.7725(2) 0.91761(18) 0.74105(15) 0.0296(3) Uani d . 1 C
H5 0.8245 0.8047 0.7814 0.035 Uiso calc R 1 H
C6 0.6992(2) 1.05602(18) 0.82680(15) 0.0307(4) Uani d . 1 C
H6 0.6992 1.0386 0.9263 0.037 Uiso calc R 1 H
C7 0.6240(2) 1.22394(18) 0.76750(16) 0.0299(3) Uani d . 1 C
C8 0.6217(2) 1.25148(17) 0.62232(15) 0.0295(4) Uani d . 1 C
H8 0.5712 1.3647 0.5816 0.035 Uiso calc R 1 H
C9 0.6952(2) 1.10880(18) 0.53918(14) 0.0261(3) Uani d . 1 C
C10 0.9169(2) 0.68439(18) 0.26165(16) 0.0337(4) Uani d . 1 C
C11 0.9557(3) 0.7126(2) 0.09863(17) 0.0417(4) Uani d . 1 C
H11A 1.0363 0.6035 0.0525 0.063 Uiso calc R 1 H
H11B 1.0326 0.8018 0.0577 0.063 Uiso calc R 1 H
H11C 0.8236 0.7510 0.0787 0.063 Uiso calc R 1 H
C12 0.4877(3) 1.52735(19) 0.80305(18) 0.0429(4) Uani d . 1 C
H12A 0.5990 1.5576 0.7178 0.064 Uiso calc R 1 H
H12B 0.4486 1.6074 0.8800 0.064 Uiso calc R 1 H
H12C 0.3679 1.5366 0.7724 0.064 Uiso calc R 1 H

loop_
_atom_site_aniso_label
_atom_site_aniso_U_11
_atom_site_aniso_U_22
_atom_site_aniso_U_33
_atom_site_aniso_U_12
_atom_site_aniso_U_13
_atom_site_aniso_U_23
O1 0.0364(6) 0.0280(5) 0.0253(5) -0.0019(4) -0.0138(4) -0.0003(4)
O2 0.0903(10) 0.0299(6) 0.0497(7) -0.0016(6) -0.0352(7) -0.0036(5)
O3 0.0521(7) 0.0336(6) 0.0339(6) -0.0035(5) -0.0189(5) -0.0069(5)
O4 0.0483(7) 0.0386(6) 0.0274(6) -0.0045(5) -0.0177(5) 0.0011(4)
C1 0.0249(7) 0.0337(8) 0.0255(7) -0.0067(6) -0.0077(6) -0.0024(6)
C2 0.0242(7) 0.0302(7) 0.0287(7) -0.0072(6) -0.0096(6) -0.0001(6)
C3 0.0255(7) 0.0270(7) 0.0315(8) -0.0069(6) -0.0098(6) 0.0033(6)
C4 0.0225(7) 0.0294(7) 0.0271(8) -0.0082(6) -0.0083(6) 0.0010(6)
C5 0.0307(8) 0.0292(7) 0.0282(7) -0.0073(6) -0.0121(6) 0.0047(6)
C6 0.0328(8) 0.0375(8) 0.0234(7) -0.0106(6) -0.0117(6) 0.0024(6)
C7 0.0271(8) 0.0346(8) 0.0297(8) -0.0075(6) -0.0104(6) -0.0048(6)
C8 0.0290(8) 0.0271(7) 0.0310(8) -0.0032(6) -0.0125(6) 0.0010(6)
C9 0.0226(7) 0.0322(7) 0.0239(7) -0.0072(6) -0.0094(5) 0.0020(6)
C10 0.0322(8) 0.0330(8) 0.0373(9) -0.0058(6) -0.0149(6) -0.0026(7)
C11 0.0504(10) 0.0399(8) 0.0341(9) -0.0093(7) -0.0108(7) -0.0103(7)
C12 0.0550(10) 0.0311(8) 0.0424(9) -0.0033(7) -0.0197(8) -0.0070(7)

loop_
_atom_type_symbol
_atom_type_description
_atom_type_scat_dispersion_real
_atom_type_scat_dispersion_imag
_atom_type_scat_source
C C 0.0033 0.0016 'International Tables Vol C Tables 4.2.6.8 and 6.1.1.4'
H H 0.0000 0.0000 'International Tables Vol C Tables 4.2.6.8 and 6.1.1.4'
O O 0.0106 0.0060 'International Tables Vol C Tables 4.2.6.8 and 6.1.1.4'

loop_
_geom_angle_atom_site_label_1
_geom_angle_atom_site_label_2
_geom_angle_atom_site_label_3
_geom_angle
_geom_angle_publ_flag
C9 O1 C1 123.06(11) ?
C7 O3 C12 117.84(11) y
O4 C1 O1 115.36(12) y
O4 C1 C2 128.03(14) y
O1 C1 C2 116.60(12) y
C3 C2 C1 119.70(13) y
C3 C2 C10 118.98(13) y
C1 C2 C10 121.32(12) y
C2 C3 C4 122.28(13) ?
C2 C3 H3 118.9 ?
C4 C3 H3 118.9 ?
C9 C4 C5 117.48(13) ?
C9 C4 C3 117.80(13) ?
C5 C4 C3 124.72(13) ?
C6 C5 C4 120.85(13) ?
C6 C5 H5 119.6 ?
C4 C5 H5 119.6 ?
C5 C6 C7 119.96(13) ?
C5 C6 H6 120.0 ?
C7 C6 H6 120.0 ?
O3 C7 C8 123.66(13) y
O3 C7 C6 115.61(12) y
C8 C7 C6 120.73(13) y
C9 C8 C7 117.83(13) ?
C9 C8 H8 121.1 ?
C7 C8 H8 121.1 ?
O1 C9 C8 116.30(12) ?
O1 C9 C4 120.55(13) ?
C8 C9 C4 123.15(13) ?
O2 C10 C2 118.91(13) y
O2 C10 C11 119.91(14) y
C2 C10 C11 121.18(13) ?
C10 C11 H11A 109.5 ?
C10 C11 H11B 109.5 ?
H11A C11 H11B 109.5 ?
C10 C11 H11C 109.5 ?
H11A C11 H11C 109.5 ?
H11B C11 H11C 109.5 ?
O3 C12 H12A 109.5 ?
O3 C12 H12B 109.5 ?
H12A C12 H12B 109.5 ?
O3 C12 H12C 109.5 ?
H12A C12 H12C 109.5 ?
H12B C12 H12C 109.5 ?

loop_
_geom_bond_atom_site_label_1
_geom_bond_atom_site_label_2
_geom_bond_distance
_geom_bond_publ_flag
O1 C9 1.3729(16) y
O1 C1 1.3911(17) y
O2 C10 1.2176(18) y
O3 C7 1.3531(17) y
O3 C12 1.4348(17) y
O4 C1 1.2019(17) y
C1 C2 1.460(2) ?
C2 C3 1.357(2) ?
C2 C10 1.491(2) y
C3 C4 1.422(2) ?
C3 H3 0.9500 ?
C4 C9 1.394(2) ?
C4 C5 1.4087(19) ?
C5 C6 1.370(2) ?
C5 H5 0.9500 ?
C6 C7 1.406(2) ?
C6 H6 0.9500 ?
C7 C8 1.3911(19) ?
C8 C9 1.382(2) ?
C8 H8 0.9500 ?
C10 C11 1.493(2) y
C11 H11A 0.9800 ?
C11 H11B 0.9800 ?
C11 H11C 0.9800 ?
C12 H12A 0.9800 ?
C12 H12B 0.9800 ?
C12 H12C 0.9800 ?

loop_
_geom_hbond_atom_site_label_D
_geom_hbond_atom_site_label_H
_geom_hbond_atom_site_label_A
_geom_hbond_site_symmetry_A
_geom_hbond_distance_DH
_geom_hbond_distance_HA
_geom_hbond_distance_DA
_geom_hbond_angle_DHA
_geom_hbond_publ_flag
C12 H12B O3 2_687 0.98 2.58 3.4406(19) 147.1 y
C3 H3 O2 2_766 0.95 2.37 3.2726(17) 158.2 y

loop_
_geom_torsion_atom_site_label_1
_geom_torsion_atom_site_label_2
_geom_torsion_atom_site_label_3
_geom_torsion_atom_site_label_4
_geom_torsion
_geom_torsion_publ_flag
C9 O1 C1 O4 179.41(11) y
C9 O1 C1 C2 0.32(19) y
O4 C1 C2 C3 -179.12(14) y
O1 C1 C2 C3 -0.2(2) y
O4 C1 C2 C10 1.2(2) y
O1 C1 C2 C10 -179.82(11) y
C1 C2 C3 C4 0.2(2) ?
C10 C2 C3 C4 179.87(11) y
C2 C3 C4 C9 -0.4(2) ?
C2 C3 C4 C5 179.77(12) ?
C9 C4 C5 C6 0.5(2) ?
C3 C4 C5 C6 -179.65(13) ?
C4 C5 C6 C7 -0.7(2) ?
C12 O3 C7 C8 -2.4(2) y
C12 O3 C7 C6 177.23(13) y
C5 C6 C7 O3 -179.25(12) ?
C5 C6 C7 C8 0.4(2) ?
O3 C7 C8 C9 179.72(12) ?
C6 C7 C8 C9 0.1(2) ?
C1 O1 C9 C8 179.83(11) ?
C1 O1 C9 C4 -0.5(2) ?
C7 C8 C9 O1 179.35(11) ?
C7 C8 C9 C4 -0.3(2) ?
C5 C4 C9 O1 -179.62(11) ?
C3 C4 C9 O1 0.5(2) ?
C5 C4 C9 C8 0.0(2) ?
C3 C4 C9 C8 -179.85(12) ?
C3 C2 C10 O2 12.4(2) y
C1 C2 C10 O2 -167.91(14) y
C3 C2 C10 C11 -167.29(13) y
C1 C2 C10 C11 12.4(2) y

loop_
_cod_related_entry_id
_cod_related_entry_database
_cod_related_entry_code
1 ChemSpider 1548606
